data_1512482
loop_
_publ_author_name
'Evgenia S. Bazhinaa'
'Marina E. Nikiforova'
'Grigory G. Aleksandrov'
'Nikolay N. Efimov'
'Helena A. Ugolkova'
'Oleg M. Nikitin'
'Tatiana V. Magdesieva'
'Artem S. Bogomyakov'
'Vadim V. Minin'
'Aleksei A. Sidorov'
'Vladimir M. Novotortsev'
'Igor L. Eremenko'

_publ_section_title
;
 New sulfate-bridged dinuclear oxidovanadium complexes
;
_journal_name_full
;
Inorganica Chimica Acta
;
_journal_page_first 192
_journal_page_last 198
_journal_paper_doi 10.1016/j.ica.2012.06.001
_journal_volume 392
_journal_year 2012
_chemical_formula_sum 'C40 H54 N6 O8 S V2'
_chemical_formula_weight 880.83
_chemical_name_systematic
; 
 ? 
;
_space_group_IT_number 2
_symmetry_cell_setting triclinic
_symmetry_space_group_name_Hall '-P 1'
_symmetry_space_group_name_H-M 'P -1'
_atom_sites_solution_hydrogens geom
_atom_sites_solution_primary direct
_atom_sites_solution_secondary difmap
_audit_creation_method SHELXL-97
_cell_angle_alpha 115.2750(10)
_cell_angle_beta 91.836(2)
_cell_angle_gamma 92.6380(10)
_cell_formula_units_Z 2
_cell_length_a 11.5135(11)
_cell_length_b 14.5163(14)
_cell_length_c 15.2416(15)
_cell_measurement_temperature 173(2)
_cell_volume 2297.3(4)
_computing_structure_refinement 'SHELXL-97 (Sheldrick, 1997)'
_computing_structure_solution 'SHELXS-97 (Sheldrick, 1990)'
_diffrn_ambient_temperature 173(2)
_diffrn_measured_fraction_theta_full 0.951
_diffrn_measured_fraction_theta_max 0.951
_diffrn_radiation_monochromator graphite
_diffrn_radiation_source 'fine-focus sealed tube'
_diffrn_radiation_type MoK\a
_diffrn_radiation_wavelength 0.71073
_diffrn_reflns_av_R_equivalents 0.0436
_diffrn_reflns_av_sigmaI/netI 0.0796
_diffrn_reflns_limit_h_max 7
_diffrn_reflns_limit_h_min -14
_diffrn_reflns_limit_k_max 16
_diffrn_reflns_limit_k_min -17
_diffrn_reflns_limit_l_max 18
_diffrn_reflns_limit_l_min -18
_diffrn_reflns_number 13932
_diffrn_reflns_theta_full 25.68
_diffrn_reflns_theta_max 25.68
_diffrn_reflns_theta_min 1.48
_exptl_absorpt_coefficient_mu 0.505
_exptl_absorpt_correction_T_max 0.9607
_exptl_absorpt_correction_T_min 0.8926
_exptl_absorpt_correction_type empirical
_exptl_absorpt_process_details Sadabs
_exptl_crystal_density_diffrn 1.273
_exptl_crystal_density_method 'not measured'
_exptl_crystal_F_000 924
_exptl_crystal_size_max 0.23
_exptl_crystal_size_mid 0.14
_exptl_crystal_size_min 0.08
_refine_diff_density_max 0.493
_refine_diff_density_min -0.566
_refine_diff_density_rms 0.095
_refine_ls_extinction_method none
_refine_ls_goodness_of_fit_ref 0.997
_refine_ls_hydrogen_treatment constr
_refine_ls_matrix_type full
_refine_ls_number_parameters 514
_refine_ls_number_reflns 8286
_refine_ls_number_restraints 0
_refine_ls_restrained_S_all 0.997
_refine_ls_R_factor_all 0.0885
_refine_ls_R_factor_gt 0.0486
_refine_ls_shift/su_max 0.000
_refine_ls_shift/su_mean 0.000
_refine_ls_structure_factor_coef Fsqd
_refine_ls_weighting_details 'calc w=1/[\s^2^(Fo^2^)+(0.0910P)^2^+2.3000P] where P=(Fo^2^+2Fc^2^)/3'
_refine_ls_weighting_scheme calc
_refine_ls_wR_factor_gt 0.1238
_refine_ls_wR_factor_ref 0.1740
_reflns_number_gt 5228
_reflns_number_total 8286
_reflns_threshold_expression >2sigma(I)
_cod_data_source_file ICA-2012-392-192-198-2.cif
_cod_data_source_block vp
_cod_original_sg_symbol_H-M P-1
_cod_database_code 1512482

loop_
_symmetry_equiv_pos_as_xyz
'x, y, z'
'-x, -y, -z'

loop_
_atom_site_label
_atom_site_type_symbol
_atom_site_fract_x
_atom_site_fract_y
_atom_site_fract_z
_atom_site_U_iso_or_equiv
_atom_site_adp_type
_atom_site_occupancy
_atom_site_symmetry_multiplicity
_atom_site_calc_flag
_atom_site_refinement_flags
V1 V 0.18130(6) 0.49534(5) 0.61297(5) 0.0215(2) Uani 1 1 d .
V2 V 0.30964(6) 0.36556(6) 0.42786(5) 0.0210(2) Uani 1 1 d .
S1 S 0.22991(9) 0.26364(8) 0.56861(7) 0.0221(3) Uani 1 1 d .
O1M O 0.3610(2) 0.4565(2) 0.53653(18) 0.0227(7) Uani 1 1 d .
O1 O 0.0663(3) 0.5231(2) 0.6779(2) 0.0342(8) Uani 1 1 d .
O2M O 0.1318(3) 0.4348(2) 0.49551(19) 0.0246(7) Uani 1 1 d .
O2 O 0.4236(3) 0.3097(3) 0.3715(2) 0.0338(8) Uani 1 1 d .
O3 O 0.3302(3) 0.2235(3) 0.5982(2) 0.0374(8) Uani 1 1 d .
O4 O 0.1173(3) 0.2120(3) 0.5688(2) 0.0359(8) Uani 1 1 d .
O5 O 0.2295(3) 0.3785(2) 0.63872(19) 0.0284(7) Uani 1 1 d .
O6 O 0.2443(3) 0.2584(2) 0.46615(19) 0.0251(7) Uani 1 1 d .
N1 N 0.1975(3) 0.6426(3) 0.6082(2) 0.0242(8) Uani 1 1 d .
N2 N 0.3185(3) 0.5910(3) 0.7282(2) 0.0237(8) Uani 1 1 d .
N3 N 0.3101(3) 0.4769(3) 0.3688(2) 0.0233(8) Uani 1 1 d .
N4 N 0.1791(3) 0.3033(3) 0.3010(2) 0.0227(8) Uani 1 1 d .
C1 C 0.1271(4) 0.6625(3) 0.5443(3) 0.0259(10) Uani 1 1 d .
H1A H 0.0814 0.6075 0.4950 0.031 Uiso 1 1 calc R
C2 C 0.1205(4) 0.7609(3) 0.5493(3) 0.0278(10) Uani 1 1 d .
H2A H 0.0712 0.7713 0.5035 0.033 Uiso 1 1 calc R
C3 C 0.1874(4) 0.8456(3) 0.6227(3) 0.0244(10) Uani 1 1 d .
C4 C 0.2612(4) 0.8229(3) 0.6868(3) 0.0243(10) Uani 1 1 d .
H4A H 0.3086 0.8765 0.7361 0.029 Uiso 1 1 calc R
C5 C 0.2654(4) 0.7220(3) 0.6787(3) 0.0212(9) Uani 1 1 d .
C6 C 0.3362(4) 0.6921(3) 0.7455(3) 0.0199(9) Uani 1 1 d .
C7 C 0.4179(3) 0.7585(3) 0.8186(3) 0.0199(9) Uani 1 1 d .
H7A H 0.4286 0.8276 0.8287 0.024 Uiso 1 1 calc R
C8 C 0.4847(4) 0.7242(3) 0.8779(3) 0.0238(10) Uani 1 1 d .
C9 C 0.4668(4) 0.6192(3) 0.8566(3) 0.0264(10) Uani 1 1 d .
H9A H 0.5104 0.5915 0.8925 0.032 Uiso 1 1 calc R
C10 C 0.3843(4) 0.5557(3) 0.7821(3) 0.0259(10) Uani 1 1 d .
H10A H 0.3741 0.4856 0.7690 0.031 Uiso 1 1 calc R
C11 C 0.1788(4) 0.9547(3) 0.6279(3) 0.0290(10) Uani 1 1 d .
C12 C 0.2251(5) 0.9535(4) 0.5310(3) 0.0456(14) Uani 1 1 d .
H12A H 0.3065 0.9359 0.5255 0.068 Uiso 1 1 calc R
H12B H 0.2194 1.0212 0.5321 0.068 Uiso 1 1 calc R
H12C H 0.1779 0.9027 0.4751 0.068 Uiso 1 1 calc R
C13 C 0.0496(5) 0.9836(4) 0.6375(4) 0.0433(13) Uani 1 1 d .
H13A H 0.0214 0.9844 0.6978 0.065 Uiso 1 1 calc R
H13B H 0.0018 0.9331 0.5819 0.065 Uiso 1 1 calc R
H13C H 0.0444 1.0513 0.6388 0.065 Uiso 1 1 calc R
C14 C 0.2532(5) 1.0382(4) 0.7156(3) 0.0384(12) Uani 1 1 d .
H14A H 0.2256 1.0401 0.7765 0.058 Uiso 1 1 calc R
H14B H 0.2457 1.1049 0.7150 0.058 Uiso 1 1 calc R
H14C H 0.3352 1.0220 0.7104 0.058 Uiso 1 1 calc R
C15 C 0.5705(4) 0.7990(3) 0.9613(3) 0.0236(10) Uani 1 1 d .
C16 C 0.6448(4) 0.7428(4) 1.0083(3) 0.0340(12) Uani 1 1 d .
H16A H 0.5930 0.7053 1.0333 0.051 Uiso 1 1 calc R
H16B H 0.6957 0.7929 1.0617 0.051 Uiso 1 1 calc R
H16C H 0.6924 0.6949 0.9592 0.051 Uiso 1 1 calc R
C17 C 0.6546(4) 0.8584(4) 0.9215(3) 0.0333(11) Uani 1 1 d .
H17A H 0.6088 0.8945 0.8922 0.050 Uiso 1 1 calc R
H17B H 0.7017 0.8101 0.8723 0.050 Uiso 1 1 calc R
H17C H 0.7060 0.9079 0.9750 0.050 Uiso 1 1 calc R
C18 C 0.4977(4) 0.8770(4) 1.0404(3) 0.0330(11) Uani 1 1 d .
H18A H 0.4448 0.8406 1.0659 0.049 Uiso 1 1 calc R
H18B H 0.4522 0.9138 1.0117 0.049 Uiso 1 1 calc R
H18C H 0.5501 0.9258 1.0935 0.049 Uiso 1 1 calc R
C19 C 0.3824(4) 0.5645(3) 0.4085(3) 0.0220(9) Uani 1 1 d .
H19A H 0.4263 0.5796 0.4674 0.026 Uiso 1 1 calc R
C20 C 0.3939(4) 0.6325(3) 0.3653(3) 0.0270(10) Uani 1 1 d .
H20A H 0.4456 0.6918 0.3947 0.032 Uiso 1 1 calc R
C21 C 0.3285(4) 0.6130(3) 0.2779(3) 0.0242(10) Uani 1 1 d .
C22 C 0.2514(4) 0.5228(3) 0.2387(3) 0.0261(10) Uani 1 1 d .
H22A H 0.2050 0.5073 0.1808 0.031 Uiso 1 1 calc R
C23 C 0.2434(3) 0.4567(3) 0.2845(3) 0.0204(9) Uani 1 1 d .
C24 C 0.1683(4) 0.3580(3) 0.2466(3) 0.0222(9) Uani 1 1 d .
C25 C 0.0908(4) 0.3254(3) 0.1641(3) 0.0241(10) Uani 1 1 d .
H25A H 0.0861 0.3650 0.1282 0.029 Uiso 1 1 calc R
C26 C 0.0192(4) 0.2329(3) 0.1341(3) 0.0265(10) Uani 1 1 d .
C27 C 0.0311(4) 0.1785(3) 0.1918(3) 0.0292(11) Uani 1 1 d .
H27A H -0.0151 0.1169 0.1755 0.035 Uiso 1 1 calc R
C28 C 0.1113(4) 0.2153(3) 0.2734(3) 0.0253(10) Uani 1 1 d .
H28A H 0.1180 0.1771 0.3105 0.030 Uiso 1 1 calc R
C29 C 0.3364(4) 0.6843(4) 0.2251(3) 0.0308(11) Uani 1 1 d .
C30 C 0.2140(5) 0.7182(4) 0.2135(4) 0.0438(14) Uani 1 1 d .
H30A H 0.1848 0.7572 0.2779 0.066 Uiso 1 1 calc R
H30B H 0.1611 0.6578 0.1771 0.066 Uiso 1 1 calc R
H30C H 0.2183 0.7609 0.1783 0.066 Uiso 1 1 calc R
C31 C 0.4219(5) 0.7800(4) 0.2810(4) 0.0529(17) Uani 1 1 d .
H31A H 0.3935 0.8206 0.3453 0.079 Uiso 1 1 calc R
H31B H 0.4265 0.8214 0.2444 0.079 Uiso 1 1 calc R
H31C H 0.4994 0.7580 0.2884 0.079 Uiso 1 1 calc R
C32 C 0.3842(5) 0.6221(4) 0.1214(4) 0.0471(15) Uani 1 1 d .
H32A H 0.3900 0.6657 0.0871 0.071 Uiso 1 1 calc R
H32B H 0.3310 0.5623 0.0841 0.071 Uiso 1 1 calc R
H32C H 0.4614 0.5997 0.1289 0.071 Uiso 1 1 calc R
C33 C -0.0651(4) 0.1971(3) 0.0419(3) 0.0253(10) Uani 1 1 d .
C34 C -0.1471(4) 0.1031(4) 0.0293(3) 0.0371(12) Uani 1 1 d .
H34A H -0.1952 0.1218 0.0855 0.056 Uiso 1 1 calc R
H34B H -0.1001 0.0467 0.0244 0.056 Uiso 1 1 calc R
H34C H -0.1976 0.0819 -0.0300 0.056 Uiso 1 1 calc R
C35 C 0.0107(4) 0.1639(4) -0.0506(3) 0.0324(11) Uani 1 1 d .
H35A H 0.0625 0.2220 -0.0448 0.049 Uiso 1 1 calc R
H35B H -0.0409 0.1418 -0.1093 0.049 Uiso 1 1 calc R
H35C H 0.0573 0.1075 -0.0548 0.049 Uiso 1 1 calc R
C36 C -0.1397(4) 0.2852(4) 0.0475(3) 0.0343(12) Uani 1 1 d .
H36A H -0.1866 0.3059 0.1046 0.051 Uiso 1 1 calc R
H36B H -0.1913 0.2621 -0.0114 0.051 Uiso 1 1 calc R
H36C H -0.0886 0.3434 0.0529 0.051 Uiso 1 1 calc R
N1S N 0.2635(7) -0.0056(5) 0.2318(5) 0.099(2) Uani 1 1 d .
N2S N 0.1261(5) 0.4409(4) 1.0027(4) 0.0698(17) Uani 1 1 d .
C1S C 0.4248(6) 0.0762(5) 0.3768(5) 0.0624(17) Uani 1 1 d .
H1SA H 0.4643 0.1367 0.3753 0.075 Uiso 1 1 calc R
H1SB H 0.4817 0.0256 0.3696 0.075 Uiso 1 1 calc R
H1SC H 0.3883 0.0956 0.4389 0.075 Uiso 1 1 calc R
C2S C 0.3333(7) 0.0312(5) 0.2950(5) 0.0635(18) Uani 1 1 d .
C3S C 0.1060(8) 0.3697(9) 0.8139(5) 0.138(5) Uani 1 1 d .
H3SA H 0.0278 0.3804 0.7942 0.165 Uiso 1 1 calc R
H3SB H 0.1181 0.2965 0.7847 0.165 Uiso 1 1 calc R
H3SC H 0.1642 0.4052 0.7918 0.165 Uiso 1 1 calc R
C4S C 0.1179(5) 0.4100(4) 0.9200(4) 0.0439(14) Uani 1 1 d .

loop_
_atom_site_aniso_label
_atom_site_aniso_U_11
_atom_site_aniso_U_22
_atom_site_aniso_U_33
_atom_site_aniso_U_23
_atom_site_aniso_U_13
_atom_site_aniso_U_12
V1 0.0255(4) 0.0165(4) 0.0209(3) 0.0069(3) 0.0008(3) -0.0016(3)
V2 0.0236(4) 0.0222(4) 0.0194(3) 0.0112(3) -0.0005(3) -0.0001(3)
S1 0.0277(6) 0.0189(6) 0.0225(5) 0.0124(4) -0.0044(4) -0.0031(5)
O1M 0.0243(15) 0.0239(17) 0.0231(14) 0.0138(13) -0.0040(12) -0.0008(14)
O1 0.0367(19) 0.0264(19) 0.0360(17) 0.0089(14) 0.0141(14) 0.0050(16)
O2M 0.0255(16) 0.0193(17) 0.0283(15) 0.0103(13) -0.0031(12) -0.0019(14)
O2 0.0351(18) 0.040(2) 0.0297(16) 0.0174(15) 0.0041(14) 0.0067(16)
O3 0.0402(19) 0.039(2) 0.0380(17) 0.0216(16) -0.0101(15) 0.0071(17)
O4 0.0387(19) 0.034(2) 0.0357(17) 0.0174(15) -0.0019(14) -0.0097(16)
O5 0.0428(19) 0.0223(17) 0.0218(14) 0.0120(13) -0.0022(13) -0.0037(15)
O6 0.0325(17) 0.0184(17) 0.0260(14) 0.0106(13) 0.0031(13) 0.0040(14)
N1 0.028(2) 0.020(2) 0.0241(17) 0.0103(15) -0.0034(15) -0.0010(17)
N2 0.0272(19) 0.022(2) 0.0210(17) 0.0088(15) -0.0018(14) -0.0010(17)
N3 0.0256(19) 0.025(2) 0.0224(17) 0.0142(16) -0.0031(15) -0.0019(17)
N4 0.0271(19) 0.022(2) 0.0199(16) 0.0099(15) -0.0002(14) -0.0022(17)
C1 0.024(2) 0.025(3) 0.025(2) 0.0088(19) -0.0057(18) -0.004(2)
C2 0.029(2) 0.026(3) 0.028(2) 0.013(2) -0.0052(19) 0.001(2)
C3 0.028(2) 0.021(2) 0.025(2) 0.0093(18) 0.0023(18) 0.003(2)
C4 0.029(2) 0.021(2) 0.022(2) 0.0087(18) -0.0042(18) -0.004(2)
C5 0.023(2) 0.020(2) 0.0179(18) 0.0058(17) 0.0028(16) 0.0003(19)
C6 0.023(2) 0.017(2) 0.0196(19) 0.0064(17) 0.0052(16) 0.0056(19)
C7 0.018(2) 0.016(2) 0.025(2) 0.0075(17) 0.0066(16) 0.0050(18)
C8 0.026(2) 0.025(3) 0.0201(19) 0.0096(18) -0.0001(17) -0.002(2)
C9 0.033(2) 0.024(3) 0.025(2) 0.0127(19) -0.0005(18) 0.007(2)
C10 0.033(2) 0.016(2) 0.029(2) 0.0098(19) -0.0024(19) 0.002(2)
C11 0.036(3) 0.020(3) 0.033(2) 0.013(2) -0.002(2) 0.004(2)
C12 0.073(4) 0.030(3) 0.040(3) 0.021(2) 0.005(3) 0.002(3)
C13 0.044(3) 0.027(3) 0.056(3) 0.015(2) -0.010(3) 0.003(3)
C14 0.046(3) 0.020(3) 0.046(3) 0.012(2) -0.008(2) 0.001(2)
C15 0.020(2) 0.021(2) 0.027(2) 0.0079(18) 0.0007(17) 0.0026(19)
C16 0.032(3) 0.032(3) 0.038(3) 0.016(2) -0.013(2) -0.005(2)
C17 0.029(3) 0.030(3) 0.040(3) 0.015(2) -0.001(2) -0.004(2)
C18 0.030(2) 0.037(3) 0.025(2) 0.007(2) 0.0007(19) 0.002(2)
C19 0.019(2) 0.022(2) 0.024(2) 0.0089(18) 0.0020(16) 0.0006(19)
C20 0.025(2) 0.025(3) 0.032(2) 0.013(2) -0.0028(18) -0.002(2)
C21 0.024(2) 0.023(3) 0.029(2) 0.0140(19) 0.0028(18) 0.004(2)
C22 0.029(2) 0.028(3) 0.023(2) 0.0138(19) -0.0045(18) -0.002(2)
C23 0.016(2) 0.024(2) 0.0217(19) 0.0104(18) 0.0022(16) 0.0024(19)
C24 0.024(2) 0.022(2) 0.0207(19) 0.0096(18) 0.0038(17) 0.002(2)
C25 0.026(2) 0.028(3) 0.0188(19) 0.0108(18) 0.0013(17) 0.000(2)
C26 0.027(2) 0.029(3) 0.021(2) 0.0093(19) 0.0000(17) -0.005(2)
C27 0.038(3) 0.021(3) 0.026(2) 0.0091(19) -0.0051(19) -0.009(2)
C28 0.031(2) 0.026(3) 0.022(2) 0.0131(18) -0.0007(18) -0.004(2)
C29 0.033(3) 0.029(3) 0.039(2) 0.023(2) -0.003(2) -0.001(2)
C30 0.044(3) 0.041(3) 0.056(3) 0.031(3) -0.007(3) 0.002(3)
C31 0.073(4) 0.039(3) 0.061(3) 0.039(3) -0.025(3) -0.021(3)
C32 0.055(4) 0.050(4) 0.053(3) 0.038(3) 0.010(3) -0.003(3)
C33 0.022(2) 0.027(3) 0.024(2) 0.0093(19) -0.0022(17) -0.001(2)
C34 0.033(3) 0.040(3) 0.034(2) 0.015(2) -0.011(2) -0.012(2)
C35 0.029(2) 0.037(3) 0.026(2) 0.008(2) 0.0015(19) 0.002(2)
C36 0.032(3) 0.041(3) 0.031(2) 0.017(2) -0.004(2) 0.001(2)
N1S 0.148(7) 0.069(5) 0.075(4) 0.027(4) -0.022(5) 0.030(5)
N2S 0.095(4) 0.077(4) 0.045(3) 0.035(3) -0.014(3) -0.006(3)
C1S 0.059(4) 0.046(4) 0.087(5) 0.030(3) 0.019(3) 0.018(3)
C2S 0.097(6) 0.043(4) 0.056(4) 0.025(3) 0.007(4) 0.017(4)
C3S 0.121(8) 0.240(13) 0.036(4) 0.052(6) 0.000(4) -0.063(8)
C4S 0.040(3) 0.057(4) 0.040(3) 0.026(3) 0.007(2) -0.001(3)

loop_
_atom_type_symbol
_atom_type_description
_atom_type_scat_dispersion_real
_atom_type_scat_dispersion_imag
_atom_type_scat_source
C C 0.0033 0.0016 'International Tables Vol C Tables 4.2.6.8 and 6.1.1.4'
H H 0.0000 0.0000 'International Tables Vol C Tables 4.2.6.8 and 6.1.1.4'
N N 0.0061 0.0033 'International Tables Vol C Tables 4.2.6.8 and 6.1.1.4'
O O 0.0106 0.0060 'International Tables Vol C Tables 4.2.6.8 and 6.1.1.4'
S S 0.1246 0.1234 'International Tables Vol C Tables 4.2.6.8 and 6.1.1.4'
V V 0.3005 0.5294 'International Tables Vol C Tables 4.2.6.8 and 6.1.1.4'

loop_
_geom_angle_atom_site_label_1
_geom_angle_atom_site_label_2
_geom_angle_atom_site_label_3
_geom_angle
O1 V1 O2M 106.66(15)
O1 V1 O5 98.72(15)
O2M V1 O5 101.34(13)
O1 V1 N1 93.71(15)
O2M V1 N1 92.74(13)
O5 V1 N1 157.62(13)
O1 V1 N2 99.40(14)
O2M V1 N2 151.20(13)
O5 V1 N2 86.33(12)
N1 V1 N2 73.26(13)
O1 V1 O1M 172.84(13)
O2M V1 O1M 79.96(12)
O5 V1 O1M 76.98(11)
N1 V1 O1M 88.61(12)
N2 V1 O1M 74.77(11)
O1 V1 V2 152.80(11)
O2M V1 V2 49.51(11)
O5 V1 V2 77.19(9)
N1 V1 V2 99.72(10)
N2 V1 V2 107.06(10)
O1M V1 V2 32.36(6)
O2 V2 O1M 106.19(15)
O2 V2 O6 100.03(15)
O1M V2 O6 101.00(12)
O2 V2 N3 95.00(15)
O1M V2 N3 90.27(13)
O6 V2 N3 157.79(13)
O2 V2 N4 98.47(14)
O1M V2 N4 151.87(15)
O6 V2 N4 87.56(11)
N3 V2 N4 74.06(12)
O2 V2 O2M 174.08(13)
O1M V2 O2M 79.72(12)
O6 V2 O2M 78.41(11)
N3 V2 O2M 84.96(12)
N4 V2 O2M 75.82(11)
O2 V2 V1 153.05(11)
O1M V2 V1 49.13(10)
O6 V2 V1 78.10(9)
N3 V2 V1 95.64(10)
N4 V2 V1 108.25(10)
O2M V2 V1 32.49(6)
O3 S1 O4 114.56(19)
O3 S1 O6 110.19(19)
O4 S1 O6 108.69(16)
O3 S1 O5 107.45(18)
O4 S1 O5 109.42(19)
O6 S1 O5 106.20(15)
V2 O1M V1 98.51(12)
V1 O2M V2 98.00(13)
S1 O5 V1 129.79(16)
S1 O6 V2 129.42(17)
C5 N1 C1 118.7(4)
C5 N1 V1 120.1(3)
C1 N1 V1 120.5(3)
C10 N2 C6 118.4(3)
C10 N2 V1 124.3(3)
C6 N2 V1 117.3(3)
C19 N3 C23 118.5(3)
C19 N3 V2 121.4(3)
C23 N3 V2 119.8(3)
C28 N4 C24 118.0(3)
C28 N4 V2 124.8(3)
C24 N4 V2 117.2(2)
N1 C1 C2 122.5(4)
N1 C1 H1A 118.8
C2 C1 H1A 118.8
C1 C2 C3 120.4(4)
C1 C2 H2A 119.8
C3 C2 H2A 119.8
C4 C3 C2 116.1(4)
C4 C3 C11 123.9(4)
C2 C3 C11 120.0(4)
C5 C4 C3 121.5(4)
C5 C4 H4A 119.3
C3 C4 H4A 119.3
N1 C5 C4 120.7(4)
N1 C5 C6 114.2(4)
C4 C5 C6 125.0(3)
N2 C6 C7 121.1(4)
N2 C6 C5 114.5(3)
C7 C6 C5 124.4(4)
C6 C7 C8 121.5(4)
C6 C7 H7A 119.3
C8 C7 H7A 119.3
C9 C8 C7 116.1(4)
C9 C8 C15 122.8(4)
C7 C8 C15 121.1(4)
C10 C9 C8 120.2(4)
C10 C9 H9A 119.9
C8 C9 H9A 119.9
N2 C10 C9 122.7(4)
N2 C10 H10A 118.7
C9 C10 H10A 118.7
C3 C11 C14 112.8(4)
C3 C11 C13 109.8(4)
C14 C11 C13 108.2(4)
C3 C11 C12 107.9(4)
C14 C11 C12 108.3(4)
C13 C11 C12 109.7(4)
C11 C12 H12A 109.5
C11 C12 H12B 109.5
H12A C12 H12B 109.5
C11 C12 H12C 109.5
H12A C12 H12C 109.5
H12B C12 H12C 109.5
C11 C13 H13A 109.5
C11 C13 H13B 109.5
H13A C13 H13B 109.5
C11 C13 H13C 109.5
H13A C13 H13C 109.5
H13B C13 H13C 109.5
C11 C14 H14A 109.5
C11 C14 H14B 109.5
H14A C14 H14B 109.5
C11 C14 H14C 109.5
H14A C14 H14C 109.5
H14B C14 H14C 109.5
C8 C15 C18 108.0(3)
C8 C15 C16 112.2(4)
C18 C15 C16 109.1(4)
C8 C15 C17 109.8(3)
C18 C15 C17 108.9(4)
C16 C15 C17 108.8(4)
C15 C16 H16A 109.5
C15 C16 H16B 109.5
H16A C16 H16B 109.5
C15 C16 H16C 109.5
H16A C16 H16C 109.5
H16B C16 H16C 109.5
C15 C17 H17A 109.5
C15 C17 H17B 109.5
H17A C17 H17B 109.5
C15 C17 H17C 109.5
H17A C17 H17C 109.5
H17B C17 H17C 109.5
C15 C18 H18A 109.5
C15 C18 H18B 109.5
H18A C18 H18B 109.5
C15 C18 H18C 109.5
H18A C18 H18C 109.5
H18B C18 H18C 109.5
N3 C19 C20 122.6(4)
N3 C19 H19A 118.7
C20 C19 H19A 118.7
C19 C20 C21 120.2(4)
C19 C20 H20A 119.9
C21 C20 H20A 119.9
C20 C21 C22 116.7(4)
C20 C21 C29 123.5(4)
C22 C21 C29 119.9(3)
C23 C22 C21 121.0(4)
C23 C22 H22A 119.5
C21 C22 H22A 119.5
N3 C23 C22 121.0(4)
N3 C23 C24 114.1(3)
C22 C23 C24 124.8(3)
N4 C24 C25 122.4(4)
N4 C24 C23 114.6(3)
C25 C24 C23 123.0(4)
C24 C25 C26 120.2(4)
C24 C25 H25A 119.9
C26 C25 H25A 119.9
C27 C26 C25 116.4(4)
C27 C26 C33 124.1(4)
C25 C26 C33 119.6(4)
C28 C27 C26 120.5(4)
C28 C27 H27A 119.8
C26 C27 H27A 119.8
N4 C28 C27 122.6(4)
N4 C28 H28A 118.7
C27 C28 H28A 118.7
C30 C29 C31 109.9(4)
C30 C29 C21 109.4(4)
C31 C29 C21 112.0(3)
C30 C29 C32 109.6(4)
C31 C29 C32 107.8(4)
C21 C29 C32 108.2(4)
C29 C30 H30A 109.5
C29 C30 H30B 109.5
H30A C30 H30B 109.5
C29 C30 H30C 109.5
H30A C30 H30C 109.5
H30B C30 H30C 109.5
C29 C31 H31A 109.5
C29 C31 H31B 109.5
H31A C31 H31B 109.5
C29 C31 H31C 109.5
H31A C31 H31C 109.5
H31B C31 H31C 109.5
C29 C32 H32A 109.5
C29 C32 H32B 109.5
H32A C32 H32B 109.5
C29 C32 H32C 109.5
H32A C32 H32C 109.5
H32B C32 H32C 109.5
C36 C33 C26 110.3(4)
C36 C33 C34 109.3(4)
C26 C33 C34 111.7(3)
C36 C33 C35 109.3(4)
C26 C33 C35 108.3(3)
C34 C33 C35 107.9(4)
C33 C34 H34A 109.5
C33 C34 H34B 109.5
H34A C34 H34B 109.5
C33 C34 H34C 109.5
H34A C34 H34C 109.5
H34B C34 H34C 109.5
C33 C35 H35A 109.5
C33 C35 H35B 109.5
H35A C35 H35B 109.5
C33 C35 H35C 109.5
H35A C35 H35C 109.5
H35B C35 H35C 109.5
C33 C36 H36A 109.5
C33 C36 H36B 109.5
H36A C36 H36B 109.5
C33 C36 H36C 109.5
H36A C36 H36C 109.5
H36B C36 H36C 109.5
C2S C1S H1SA 109.5
C2S C1S H1SB 109.5
H1SA C1S H1SB 109.5
C2S C1S H1SC 109.5
H1SA C1S H1SC 109.5
H1SB C1S H1SC 109.5
N1S C2S C1S 178.4(7)
C4S C3S H3SA 109.5
C4S C3S H3SB 109.5
H3SA C3S H3SB 109.5
C4S C3S H3SC 109.5
H3SA C3S H3SC 109.5
H3SB C3S H3SC 109.5
N2S C4S C3S 179.3(7)

loop_
_geom_bond_atom_site_label_1
_geom_bond_atom_site_label_2
_geom_bond_distance
V1 O1 1.639(3)
V1 O2M 1.687(3)
V1 O5 1.995(3)
V1 N1 2.169(4)
V1 N2 2.247(3)
V1 O1M 2.379(3)
V1 V2 3.1108(10)
V2 O2 1.641(3)
V2 O1M 1.684(3)
V2 O6 2.005(3)
V2 N3 2.160(3)
V2 N4 2.238(3)
V2 O2M 2.389(3)
S1 O3 1.459(3)
S1 O4 1.468(3)
S1 O6 1.545(3)
S1 O5 1.550(3)
N1 C5 1.378(5)
N1 C1 1.380(5)
N2 C10 1.366(5)
N2 C6 1.380(5)
N3 C19 1.374(5)
N3 C23 1.386(5)
N4 C28 1.359(5)
N4 C24 1.377(5)
C1 C2 1.404(6)
C1 H1A 0.9500
C2 C3 1.428(6)
C2 H2A 0.9500
C3 C4 1.426(6)
C3 C11 1.559(6)
C4 C5 1.419(6)
C4 H4A 0.9500
C5 C6 1.498(6)
C6 C7 1.410(5)
C7 C8 1.425(6)
C7 H7A 0.9500
C8 C9 1.420(6)
C8 C15 1.554(5)
C9 C10 1.413(6)
C9 H9A 0.9500
C10 H10A 0.9500
C11 C14 1.561(6)
C11 C13 1.559(7)
C11 C12 1.581(6)
C12 H12A 0.9800
C12 H12B 0.9800
C12 H12C 0.9800
C13 H13A 0.9800
C13 H13B 0.9800
C13 H13C 0.9800
C14 H14A 0.9800
C14 H14B 0.9800
C14 H14C 0.9800
C15 C18 1.557(6)
C15 C16 1.560(6)
C15 C17 1.568(6)
C16 H16A 0.9800
C16 H16B 0.9800
C16 H16C 0.9800
C17 H17A 0.9800
C17 H17B 0.9800
C17 H17C 0.9800
C18 H18A 0.9800
C18 H18B 0.9800
C18 H18C 0.9800
C19 C20 1.406(6)
C19 H19A 0.9500
C20 C21 1.419(6)
C20 H20A 0.9500
C21 C22 1.432(6)
C21 C29 1.561(6)
C22 C23 1.408(6)
C22 H22A 0.9500
C23 C24 1.511(5)
C24 C25 1.408(5)
C25 C26 1.429(6)
C25 H25A 0.9500
C26 C27 1.418(6)
C26 C33 1.560(5)
C27 C28 1.413(6)
C27 H27A 0.9500
C28 H28A 0.9500
C29 C30 1.543(7)
C29 C31 1.560(6)
C29 C32 1.580(7)
C30 H30A 0.9800
C30 H30B 0.9800
C30 H30C 0.9800
C31 H31A 0.9800
C31 H31B 0.9800
C31 H31C 0.9800
C32 H32A 0.9800
C32 H32B 0.9800
C32 H32C 0.9800
C33 C36 1.546(7)
C33 C34 1.561(6)
C33 C35 1.587(6)
C34 H34A 0.9800
C34 H34B 0.9800
C34 H34C 0.9800
C35 H35A 0.9800
C35 H35B 0.9800
C35 H35C 0.9800
C36 H36A 0.9800
C36 H36B 0.9800
C36 H36C 0.9800
N1S C2S 1.153(8)
N2S C4S 1.142(6)
C1S C2S 1.500(10)
C1S H1SA 0.9800
C1S H1SB 0.9800
C1S H1SC 0.9800
C3S C4S 1.466(8)
C3S H3SA 0.9800
C3S H3SB 0.9800
C3S H3SC 0.9800
